data_4307715
loop_
_publ_author_name
'Ruige Cao'
'Shuxia Liu'
'Linhua Xie'
'Yibing Pan'
'Jianfang Cao'
'Yuanhang Ren'
'Lin Xu'

_publ_section_title
;
Organic-Inorganic Hybrids Constructed of Anderson-Type Polyoxoanions and
Oxalato-Bridged Dinuclear Copper Complexes
;
_journal_name_full 'Inorganic Chemistry'
_journal_page_first 3541
_journal_page_last 3547
_journal_paper_doi 10.1021/ic062208c
_journal_volume 46
_journal_year 2007
_chemical_formula_sum 'C22 H23 Cr Cu2 Mo6 N4 O28'
_chemical_formula_weight 1546.16
_chemical_name_systematic
; 
 ? 
;
_space_group_IT_number 33
_symmetry_cell_setting orthorhombic
_symmetry_space_group_name_Hall 'P 2c -2n'
_symmetry_space_group_name_H-M 'P n a 21'
_atom_sites_solution_hydrogens geom
_atom_sites_solution_primary direct
_atom_sites_solution_secondary difmap
_audit_creation_method SHELXL-97
_cell_angle_alpha 90.00
_cell_angle_beta 90.00
_cell_angle_gamma 90.00
_cell_formula_units_Z 4
_cell_length_a 14.2385(7)
_cell_length_b 26.3312(13)
_cell_length_c 10.2825(5)
_cell_measurement_reflns_used 2760
_cell_measurement_temperature 293(2)
_cell_measurement_theta_max 21.63
_cell_measurement_theta_min 2.86
_cell_volume 3855.1(3)
_computing_cell_refinement 'Bruker SMART'
_computing_data_collection 'Bruker SMART'
_computing_data_reduction 'Bruker SAINT'
_computing_molecular_graphics 'Bruker SHELXTL'
_computing_publication_material 'Bruker SHELXTL'
_computing_structure_refinement 'SHELXL-97 (Sheldrick, 1997)'
_computing_structure_solution 'SHELXS-97 (Sheldrick, 1990)'
_diffrn_ambient_temperature 293(2)
_diffrn_measured_fraction_theta_full 0.998
_diffrn_measured_fraction_theta_max 0.998
_diffrn_measurement_device_type 'CCD area detector'
_diffrn_measurement_method 'phi and omega scans'
_diffrn_radiation_monochromator graphite
_diffrn_radiation_source 'fine-focus sealed tube'
_diffrn_radiation_type MoK\a
_diffrn_radiation_wavelength 0.71073
_diffrn_reflns_av_R_equivalents 0.0599
_diffrn_reflns_av_sigmaI/netI 0.0644
_diffrn_reflns_limit_h_max 11
_diffrn_reflns_limit_h_min -17
_diffrn_reflns_limit_k_max 31
_diffrn_reflns_limit_k_min -31
_diffrn_reflns_limit_l_max 12
_diffrn_reflns_limit_l_min -12
_diffrn_reflns_number 19912
_diffrn_reflns_theta_full 25.59
_diffrn_reflns_theta_max 25.59
_diffrn_reflns_theta_min 1.55
_exptl_absorpt_coefficient_mu 3.341
_exptl_absorpt_correction_T_max 0.649
_exptl_absorpt_correction_T_min 0.553
_exptl_absorpt_correction_type none
_exptl_crystal_colour blue
_exptl_crystal_density_diffrn 2.664
_exptl_crystal_density_method 'not measured'
_exptl_crystal_description block
_exptl_crystal_F_000 2964
_exptl_crystal_size_max 0.18
_exptl_crystal_size_mid 0.15
_exptl_crystal_size_min 0.13
_refine_diff_density_max 0.604
_refine_diff_density_min -0.714
_refine_diff_density_rms 0.134
_refine_ls_abs_structure_details 'Flack H D (1983), Acta Cryst. A39, 876-881'
_refine_ls_abs_structure_Flack 0.48(2)
_refine_ls_extinction_method none
_refine_ls_goodness_of_fit_ref 1.025
_refine_ls_matrix_type full
_refine_ls_number_parameters 568
_refine_ls_number_reflns 6772
_refine_ls_number_restraints 1
_refine_ls_restrained_S_all 1.025
_refine_ls_R_factor_all 0.0559
_refine_ls_R_factor_gt 0.0416
_refine_ls_shift/su_max 0.001
_refine_ls_shift/su_mean 0.000
_refine_ls_structure_factor_coef Fsqd
_refine_ls_weighting_details 'calc w=1/[\s^2^(Fo^2^)+(0.0342P)^2^+0.2200P] where P=(Fo^2^+2Fc^2^)/3'
_refine_ls_weighting_scheme calc
_refine_ls_wR_factor_gt 0.0782
_refine_ls_wR_factor_ref 0.0831
_reflns_number_gt 5606
_reflns_number_total 6772
_reflns_threshold_expression >2sigma(I)
_cod_data_source_file ic062208csi20061120_100009_1.cif
_cod_data_source_block CrMo6
_cod_depositor_comments
;
The following automatic conversions were performed:
'_symmetry_cell_setting' value 'Orthorhombic' changed to 'orthorhombic'
according to '/home/saulius/struct/CIF-dictionaries/cif_core.dic'
dictionary named 'cif_core.dic' version 2.4.1 from 2010-06-29.

Automatic conversion script
Id: cif_fix_enum 1527 2010-12-29 10:47:43Z saulius 
;
_cod_database_code 4307715

loop_
_symmetry_equiv_pos_as_xyz
'x, y, z'
'-x, -y, z+1/2'
'x+1/2, -y+1/2, z'
'-x+1/2, y+1/2, z+1/2'

loop_
_atom_site_label
_atom_site_type_symbol
_atom_site_fract_x
_atom_site_fract_y
_atom_site_fract_z
_atom_site_U_iso_or_equiv
_atom_site_adp_type
_atom_site_occupancy
_atom_site_symmetry_multiplicity
_atom_site_calc_flag
_atom_site_refinement_flags
_atom_site_disorder_assembly
_atom_site_disorder_group
Cr1 Cr 0.60897(11) 0.25072(5) 0.24730(17) 0.0196(3) Uani 1 1 d . . .
Cu1 Cu 0.58919(8) 0.33748(4) 0.73411(13) 0.0281(3) Uani 1 1 d . . .
Cu2 Cu 0.62493(8) 0.14239(4) 0.74947(14) 0.0276(3) Uani 1 1 d . . .
Mo1 Mo 0.43930(6) 0.28503(3) 0.45319(8) 0.0239(2) Uani 1 1 d . . .
Mo2 Mo 0.55428(6) 0.37430(3) 0.28224(9) 0.0278(2) Uani 1 1 d . . .
Mo3 Mo 0.66190(6) 0.12680(3) 0.21952(9) 0.0263(2) Uani 1 1 d . . .
Mo4 Mo 0.77605(6) 0.21949(4) 0.03668(9) 0.0291(2) Uani 1 1 d . . .
Mo5 Mo 0.49137(6) 0.16280(3) 0.42086(8) 0.0252(2) Uani 1 1 d . . .
Mo6 Mo 0.72895(6) 0.34139(3) 0.08341(9) 0.0328(2) Uani 1 1 d . . .
C1 C 0.6452(7) 0.2407(4) 0.6877(9) 0.029(2) Uani 1 1 d . . .
C2 C 0.5709(6) 0.2390(4) 0.7962(9) 0.024(2) Uani 1 1 d . . .
C3 C 0.7499(8) 0.3915(4) 0.6214(12) 0.044(3) Uani 1 1 d . . .
H3 H 0.7692 0.3600 0.5903 0.053 Uiso 1 1 calc R . .
C4 C 0.8082(7) 0.4331(4) 0.6010(11) 0.046(3) Uani 1 1 d . . .
H4 H 0.8659 0.4296 0.5596 0.055 Uiso 1 1 calc R . .
H23 H 0.8225 0.1578 0.2087 0.055 Uiso 1 1 d R . .
H24 H 0.6924 0.1924 0.4063 0.055 Uiso 1 1 d R . .
H25 H 0.5735 0.1918 0.0540 0.055 Uiso 1 1 d R . .
H26 H 0.6205 0.3081 0.4476 0.055 Uiso 1 1 d R . .
H28 H 0.5182 0.3063 0.0973 0.055 Uiso 1 1 d R . .
H29 H 0.7713 0.2763 0.2893 0.055 Uiso 1 1 d R . .
H27 H 0.4699 0.2377 0.2019 0.055 Uiso 1 1 d R . .
C5 C 0.7772(9) 0.4792(4) 0.6444(13) 0.056(4) Uani 1 1 d . . .
H5 H 0.8140 0.5080 0.6312 0.067 Uiso 1 1 calc R . .
C6 C 0.6930(7) 0.4836(3) 0.7068(11) 0.036(3) Uani 1 1 d . . .
H6 H 0.6718 0.5150 0.7358 0.044 Uiso 1 1 calc R . .
C7 C 0.6401(7) 0.4407(3) 0.7258(10) 0.025(2) Uani 1 1 d . . .
C8 C 0.5495(6) 0.4388(3) 0.7956(10) 0.025(2) Uani 1 1 d . . .
C9 C 0.5023(7) 0.4796(4) 0.8441(9) 0.030(3) Uani 1 1 d . . .
H9 H 0.5269 0.5121 0.8343 0.036 Uiso 1 1 calc R . .
C10 C 0.4180(7) 0.4727(4) 0.9078(10) 0.032(2) Uani 1 1 d . . .
H10 H 0.3848 0.5007 0.9388 0.038 Uiso 1 1 calc R . .
C11 C 0.3831(7) 0.4247(4) 0.9254(10) 0.033(2) Uani 1 1 d . . .
H11 H 0.3277 0.4190 0.9710 0.040 Uiso 1 1 calc R . .
C12 C 0.4338(7) 0.3853(4) 0.8726(10) 0.033(3) Uani 1 1 d . . .
H12 H 0.4092 0.3527 0.8788 0.040 Uiso 1 1 calc R . .
C13 C 0.7858(7) 0.0951(4) 0.6159(10) 0.032(3) Uani 1 1 d . . .
H13 H 0.8023 0.1277 0.5898 0.038 Uiso 1 1 calc R . .
C14 C 0.8414(7) 0.0555(4) 0.5801(11) 0.037(3) Uani 1 1 d . . .
H14 H 0.8970 0.0616 0.5353 0.045 Uiso 1 1 calc R . .
C15 C 0.8166(8) 0.0073(4) 0.6091(11) 0.036(3) Uani 1 1 d . . .
H15 H 0.8529 -0.0200 0.5816 0.043 Uiso 1 1 calc R . .
C16 C 0.7347(7) -0.0003(4) 0.6818(11) 0.036(3) Uani 1 1 d . . .
H16 H 0.7163 -0.0329 0.7053 0.043 Uiso 1 1 calc R . .
C17 C 0.6814(7) 0.0414(3) 0.7185(11) 0.027(2) Uani 1 1 d . . .
C18 C 0.5933(7) 0.0394(4) 0.7930(10) 0.029(2) Uani 1 1 d . . .
C19 C 0.5489(8) -0.0052(4) 0.8300(12) 0.047(3) Uani 1 1 d . . .
H19 H 0.5748 -0.0365 0.8082 0.056 Uiso 1 1 calc R . .
C20 C 0.4657(7) -0.0028(4) 0.8999(12) 0.043(3) Uani 1 1 d . . .
H20 H 0.4340 -0.0323 0.9237 0.052 Uiso 1 1 calc R . .
C21 C 0.4310(7) 0.0446(4) 0.9332(13) 0.047(3) Uani 1 1 d . . .
H21 H 0.3774 0.0474 0.9845 0.056 Uiso 1 1 calc R . .
C22 C 0.4761(7) 0.0868(4) 0.8899(11) 0.034(3) Uani 1 1 d . . .
H22 H 0.4502 0.1185 0.9078 0.040 Uiso 1 1 calc R . .
N1 N 0.6686(6) 0.3943(3) 0.6825(8) 0.029(2) Uani 1 1 d . . .
N2 N 0.5153(5) 0.3913(3) 0.8137(8) 0.0253(19) Uani 1 1 d . . .
N3 N 0.7083(5) 0.0888(3) 0.6872(8) 0.0229(19) Uani 1 1 d . . .
N4 N 0.5570(5) 0.0845(3) 0.8222(8) 0.026(2) Uani 1 1 d . . .
O1 O 0.5915(4) 0.2994(2) 0.3893(6) 0.0232(15) Uani 1 1 d . . .
O2 O 0.4779(4) 0.2308(2) 0.2816(6) 0.0227(15) Uani 1 1 d . . .
O3 O 0.6407(4) 0.1928(2) 0.3614(6) 0.0166(15) Uani 1 1 d . . .
O4 O 0.6284(4) 0.2013(2) 0.1053(6) 0.0236(16) Uani 1 1 d . . .
O5 O 0.7401(4) 0.2695(2) 0.2134(6) 0.0248(15) Uani 1 1 d . . .
O6 O 0.5805(4) 0.3084(2) 0.1322(7) 0.0265(16) Uani 1 1 d . . .
O7 O 0.4390(4) 0.3355(2) 0.3142(7) 0.0296(17) Uani 1 1 d . . .
O8 O 0.4910(4) 0.2245(2) 0.5248(6) 0.0254(16) Uani 1 1 d . . .
O9 O 0.5334(4) 0.1266(2) 0.2664(7) 0.0266(16) Uani 1 1 d . . .
O10 O 0.7813(4) 0.1664(3) 0.1806(6) 0.0304(17) Uani 1 1 d . . .
O11 O 0.7273(5) 0.2800(3) -0.0275(7) 0.0363(18) Uani 1 1 d . . .
O12 O 0.6853(5) 0.3744(2) 0.2383(7) 0.0339(17) Uani 1 1 d . . .
O13 O 0.5091(5) 0.4146(3) 0.1707(7) 0.044(2) Uani 1 1 d . . .
O14 O 0.5569(5) 0.4080(2) 0.4226(7) 0.041(2) Uani 1 1 d . . .
O15 O 0.4523(5) 0.3234(2) 0.5857(6) 0.0309(17) Uani 1 1 d . . .
O16 O 0.3234(4) 0.2702(3) 0.4435(7) 0.0354(17) Uani 1 1 d . . .
O17 O 0.3763(5) 0.1515(3) 0.4079(8) 0.043(2) Uani 1 1 d . . .
O18 O 0.5294(5) 0.1233(2) 0.5413(7) 0.0357(18) Uani 1 1 d . . .
O19 O 0.7118(5) 0.0879(2) 0.3306(7) 0.0346(18) Uani 1 1 d . . .
O20 O 0.6562(5) 0.0928(3) 0.0798(7) 0.0368(18) Uani 1 1 d . . .
O21 O 0.7592(5) 0.1801(3) -0.0903(7) 0.044(2) Uani 1 1 d . . .
O22 O 0.8935(5) 0.2303(3) 0.0512(7) 0.0395(19) Uani 1 1 d . . .
O23 O 0.8466(5) 0.3514(3) 0.0968(8) 0.052(2) Uani 1 1 d . . .
O24 O 0.6923(6) 0.3826(3) -0.0308(8) 0.054(2) Uani 1 1 d . . .
O25 O 0.5335(5) 0.2799(2) 0.8311(7) 0.0295(16) Uani 1 1 d . . .
O26 O 0.6635(4) 0.2855(2) 0.6446(6) 0.0231(15) Uani 1 1 d . . .
O27 O 0.6792(4) 0.1999(2) 0.6520(6) 0.0257(16) Uani 1 1 d . . .
O28 O 0.5509(4) 0.1951(2) 0.8418(7) 0.0293(17) Uani 1 1 d . . .

loop_
_atom_site_aniso_label
_atom_site_aniso_U_11
_atom_site_aniso_U_22
_atom_site_aniso_U_33
_atom_site_aniso_U_23
_atom_site_aniso_U_13
_atom_site_aniso_U_12
Cr1 0.0188(7) 0.0200(7) 0.0202(7) 0.0011(6) 0.0009(6) 0.0008(5)
Cu1 0.0319(7) 0.0188(6) 0.0337(7) -0.0033(6) 0.0104(6) -0.0029(5)
Cu2 0.0287(7) 0.0171(5) 0.0372(7) 0.0045(6) 0.0109(6) 0.0017(5)
Mo1 0.0193(4) 0.0296(5) 0.0230(5) -0.0029(4) 0.0001(4) 0.0061(4)
Mo2 0.0323(5) 0.0189(4) 0.0321(5) 0.0014(4) -0.0054(4) 0.0020(4)
Mo3 0.0290(5) 0.0211(4) 0.0289(5) -0.0050(4) -0.0034(4) 0.0056(4)
Mo4 0.0187(5) 0.0474(6) 0.0212(4) -0.0019(4) 0.0014(4) 0.0068(4)
Mo5 0.0229(5) 0.0250(4) 0.0276(5) 0.0039(4) 0.0008(4) -0.0052(4)
Mo6 0.0283(5) 0.0379(5) 0.0323(5) 0.0130(4) -0.0007(4) -0.0066(4)
C1 0.036(6) 0.029(6) 0.020(5) 0.007(4) -0.005(5) -0.007(5)
C2 0.023(5) 0.026(5) 0.023(5) 0.008(4) -0.005(4) -0.012(4)
C3 0.042(7) 0.032(6) 0.057(8) -0.014(6) 0.026(6) -0.004(5)
C4 0.029(6) 0.048(7) 0.061(8) -0.015(6) 0.019(6) -0.005(6)
C5 0.063(9) 0.025(6) 0.080(10) -0.004(7) 0.014(8) -0.019(6)
C6 0.035(6) 0.019(5) 0.054(8) -0.004(5) 0.003(6) -0.004(5)
C7 0.031(5) 0.025(5) 0.020(5) -0.003(4) 0.004(5) -0.001(4)
C8 0.023(5) 0.023(5) 0.030(6) -0.005(4) -0.007(4) 0.002(4)
C9 0.045(7) 0.021(5) 0.023(6) -0.005(4) -0.011(5) -0.008(5)
C10 0.034(6) 0.021(5) 0.040(6) -0.010(5) 0.004(5) 0.009(4)
C11 0.025(5) 0.043(7) 0.032(6) 0.006(5) 0.010(5) 0.006(5)
C12 0.035(6) 0.024(6) 0.040(7) -0.011(5) -0.002(5) -0.010(5)
C13 0.029(6) 0.031(6) 0.036(7) 0.009(5) 0.002(5) -0.003(5)
C14 0.033(6) 0.050(8) 0.029(6) -0.003(6) 0.007(5) -0.003(5)
C15 0.035(6) 0.031(6) 0.041(7) -0.013(5) -0.003(5) 0.016(5)
C16 0.037(6) 0.028(6) 0.043(7) -0.007(5) -0.002(6) 0.001(5)
C17 0.029(6) 0.025(5) 0.028(5) 0.005(5) -0.006(5) -0.002(4)
C18 0.037(6) 0.022(5) 0.027(6) 0.002(4) -0.002(5) -0.002(5)
C19 0.044(7) 0.026(6) 0.070(9) 0.014(6) -0.003(7) 0.000(6)
C20 0.041(7) 0.027(6) 0.063(8) -0.002(6) 0.010(6) -0.021(5)
C21 0.026(6) 0.051(8) 0.063(9) 0.007(7) 0.013(6) -0.008(5)
C22 0.029(6) 0.030(6) 0.042(7) 0.000(5) 0.011(5) -0.001(5)
N1 0.026(5) 0.026(4) 0.035(5) 0.002(4) 0.002(4) -0.005(4)
N2 0.030(5) 0.018(4) 0.029(5) 0.001(4) 0.000(4) -0.003(3)
N3 0.025(4) 0.020(4) 0.024(5) 0.007(3) -0.004(4) 0.000(3)
N4 0.024(5) 0.027(5) 0.027(5) 0.002(4) 0.004(4) -0.001(4)
O1 0.024(4) 0.018(3) 0.028(4) -0.001(3) 0.001(3) 0.000(3)
O2 0.020(3) 0.028(4) 0.021(4) 0.010(3) 0.002(3) 0.004(3)
O3 0.012(3) 0.021(4) 0.016(3) 0.003(3) -0.006(3) -0.007(3)
O4 0.025(4) 0.026(4) 0.020(4) 0.002(3) -0.008(3) 0.001(3)
O5 0.024(4) 0.030(4) 0.021(4) 0.006(3) 0.000(3) -0.006(3)
O6 0.019(4) 0.024(4) 0.037(4) 0.002(3) 0.000(3) 0.003(3)
O7 0.026(4) 0.029(4) 0.033(4) -0.002(3) 0.002(3) 0.009(3)
O8 0.017(3) 0.038(4) 0.022(4) 0.005(3) 0.007(3) 0.004(3)
O9 0.025(4) 0.019(3) 0.035(4) -0.002(3) -0.002(3) -0.010(3)
O10 0.023(4) 0.040(4) 0.028(4) -0.003(3) 0.001(3) 0.007(3)
O11 0.027(4) 0.059(5) 0.023(4) 0.009(4) -0.003(3) 0.001(4)
O12 0.034(4) 0.032(4) 0.036(4) 0.009(4) -0.007(4) -0.007(3)
O13 0.053(5) 0.031(4) 0.048(5) 0.016(4) -0.009(4) 0.000(4)
O14 0.057(5) 0.024(4) 0.042(5) -0.013(3) -0.010(4) 0.001(3)
O15 0.035(4) 0.031(4) 0.026(4) -0.006(3) 0.000(3) 0.009(3)
O16 0.023(4) 0.051(4) 0.032(4) 0.005(4) -0.005(3) 0.009(3)
O17 0.030(4) 0.060(5) 0.037(5) 0.000(4) 0.000(4) -0.020(4)
O18 0.044(5) 0.029(4) 0.034(4) 0.004(3) -0.009(4) -0.002(3)
O19 0.041(4) 0.024(4) 0.039(4) -0.001(3) -0.006(4) 0.008(3)
O20 0.044(5) 0.038(4) 0.028(4) -0.013(3) -0.005(4) 0.008(3)
O21 0.033(4) 0.073(5) 0.026(4) -0.019(4) -0.005(4) 0.027(4)
O22 0.021(4) 0.073(5) 0.025(4) 0.007(4) -0.001(3) 0.000(4)
O23 0.033(5) 0.073(6) 0.048(5) 0.005(5) 0.009(4) -0.018(4)
O24 0.068(6) 0.049(5) 0.044(5) 0.032(4) -0.007(4) -0.012(4)
O25 0.034(4) 0.018(4) 0.037(4) -0.005(3) 0.010(3) 0.002(3)
O26 0.029(4) 0.016(3) 0.024(3) 0.005(3) 0.003(3) -0.001(3)
O27 0.027(4) 0.014(3) 0.036(4) -0.003(3) 0.001(3) 0.004(3)
O28 0.035(4) 0.017(3) 0.036(4) 0.004(3) 0.009(3) 0.002(3)

loop_
_atom_type_symbol
_atom_type_description
_atom_type_scat_dispersion_real
_atom_type_scat_dispersion_imag
_atom_type_scat_source
C C 0.0033 0.0016 'International Tables Vol C Tables 4.2.6.8 and 6.1.1.4'
H H 0.0000 0.0000 'International Tables Vol C Tables 4.2.6.8 and 6.1.1.4'
N N 0.0061 0.0033 'International Tables Vol C Tables 4.2.6.8 and 6.1.1.4'
O O 0.0106 0.0060 'International Tables Vol C Tables 4.2.6.8 and 6.1.1.4'
Cr Cr 0.3209 0.6236 'International Tables Vol C Tables 4.2.6.8 and 6.1.1.4'
Cu Cu 0.3201 1.2651 'International Tables Vol C Tables 4.2.6.8 and 6.1.1.4'
Mo Mo -1.6832 0.6857 'International Tables Vol C Tables 4.2.6.8 and 6.1.1.4'

loop_
_geom_angle_atom_site_label_1
_geom_angle_atom_site_label_2
_geom_angle_atom_site_label_3
_geom_angle
_geom_angle_site_symmetry_1
_geom_angle_site_symmetry_3
_geom_angle_publ_flag
O1 Cr1 O5 95.1(3) . . ?
O1 Cr1 O6 85.2(3) . . ?
O5 Cr1 O6 84.0(3) . . ?
O1 Cr1 O2 85.4(3) . . ?
O5 Cr1 O2 179.1(3) . . ?
O6 Cr1 O2 96.8(2) . . ?
O1 Cr1 O4 179.1(3) . . ?
O5 Cr1 O4 84.3(3) . . ?
O6 Cr1 O4 95.4(3) . . ?
O2 Cr1 O4 95.1(3) . . ?
O1 Cr1 O3 95.3(3) . . ?
O5 Cr1 O3 94.7(2) . . ?
O6 Cr1 O3 178.6(3) . . ?
O2 Cr1 O3 84.5(2) . . ?
O4 Cr1 O3 84.1(2) . . ?
N2 Cu1 N1 82.5(3) . . ?
N2 Cu1 O26 176.7(3) . . ?
N1 Cu1 O26 95.4(3) . . ?
N2 Cu1 O25 97.4(3) . . ?
N1 Cu1 O25 163.2(3) . . ?
O26 Cu1 O25 85.3(2) . . ?
N3 Cu2 N4 82.1(3) . . ?
N3 Cu2 O27 98.6(3) . . ?
N4 Cu2 O27 170.7(3) . . ?
N3 Cu2 O28 170.2(3) . . ?
N4 Cu2 O28 95.7(3) . . ?
O27 Cu2 O28 85.1(3) . . ?
O16 Mo1 O15 106.7(3) . . ?
O16 Mo1 O8 101.9(3) . . ?
O15 Mo1 O8 98.3(3) . . ?
O16 Mo1 O7 96.4(3) . . ?
O15 Mo1 O7 100.5(3) . . ?
O8 Mo1 O7 148.7(3) . . ?
O16 Mo1 O1 159.7(3) . . ?
O15 Mo1 O1 91.6(3) . . ?
O8 Mo1 O1 83.3(2) . . ?
O7 Mo1 O1 71.4(2) . . ?
O16 Mo1 O2 92.5(3) . . ?
O15 Mo1 O2 160.0(3) . . ?
O8 Mo1 O2 71.9(2) . . ?
O7 Mo1 O2 82.1(2) . . ?
O1 Mo1 O2 70.3(2) . . ?
O13 Mo2 O14 105.0(3) . . ?
O13 Mo2 O12 102.1(3) . . ?
O14 Mo2 O12 100.3(3) . . ?
O13 Mo2 O7 97.0(3) . . ?
O14 Mo2 O7 98.6(3) . . ?
O12 Mo2 O7 148.6(3) . . ?
O13 Mo2 O1 160.5(3) . . ?
O14 Mo2 O1 92.0(3) . . ?
O12 Mo2 O1 83.7(2) . . ?
O7 Mo2 O1 70.7(2) . . ?
O13 Mo2 O6 94.5(3) . . ?
O14 Mo2 O6 160.3(3) . . ?
O12 Mo2 O6 72.1(3) . . ?
O7 Mo2 O6 81.9(2) . . ?
O1 Mo2 O6 69.4(2) . . ?
O19 Mo3 O20 105.8(3) . . ?
O19 Mo3 O9 103.5(3) . . ?
O20 Mo3 O9 99.7(3) . . ?
O19 Mo3 O10 95.3(3) . . ?
O20 Mo3 O10 98.3(3) . . ?
O9 Mo3 O10 149.3(2) . . ?
O19 Mo3 O3 94.9(3) . . ?
O20 Mo3 O3 159.2(3) . . ?
O9 Mo3 O3 73.3(2) . . ?
O10 Mo3 O3 81.2(2) . . ?
O19 Mo3 O4 159.2(3) . . ?
O20 Mo3 O4 90.4(3) . . ?
O9 Mo3 O4 86.1(2) . . ?
O10 Mo3 O4 69.0(2) . . ?
O3 Mo3 O4 69.90(18) . . ?
O21 Mo4 O22 108.1(4) . . ?
O21 Mo4 O11 101.5(3) . . ?
O22 Mo4 O11 104.7(3) . . ?
O21 Mo4 O10 98.4(3) . . ?
O22 Mo4 O10 90.9(3) . . ?
O11 Mo4 O10 149.3(3) . . ?
O21 Mo4 O4 88.8(3) . . ?
O22 Mo4 O4 156.6(3) . . ?
O11 Mo4 O4 86.9(3) . . ?
O10 Mo4 O4 70.3(2) . . ?
O21 Mo4 O5 158.8(3) . . ?
O22 Mo4 O5 93.1(3) . . ?
O11 Mo4 O5 73.0(3) . . ?
O10 Mo4 O5 80.0(2) . . ?
O4 Mo4 O5 70.7(2) . . ?
O17 Mo5 O18 105.1(4) . . ?
O17 Mo5 O8 100.9(3) . . ?
O18 Mo5 O8 96.4(3) . . ?
O17 Mo5 O9 98.6(3) . . ?
O18 Mo5 O9 101.3(3) . . ?
O8 Mo5 O9 149.1(2) . . ?
O17 Mo5 O2 90.4(3) . . ?
O18 Mo5 O2 162.4(3) . . ?
O8 Mo5 O2 72.0(2) . . ?
O9 Mo5 O2 84.2(2) . . ?
O17 Mo5 O3 157.9(3) . . ?
O18 Mo5 O3 96.1(3) . . ?
O8 Mo5 O3 82.2(2) . . ?
O9 Mo5 O3 71.0(2) . . ?
O2 Mo5 O3 69.7(2) . . ?
O24 Mo6 O23 105.2(4) . . ?
O24 Mo6 O12 100.8(3) . . ?
O23 Mo6 O12 100.4(4) . . ?
O24 Mo6 O11 96.9(3) . . ?
O23 Mo6 O11 100.7(4) . . ?
O12 Mo6 O11 147.7(3) . . ?
O24 Mo6 O5 161.5(3) . . ?
O23 Mo6 O5 90.8(3) . . ?
O12 Mo6 O5 85.0(3) . . ?
O11 Mo6 O5 70.5(2) . . ?
O24 Mo6 O6 96.2(3) . . ?
O23 Mo6 O6 158.4(3) . . ?
O12 Mo6 O6 72.4(2) . . ?
O11 Mo6 O6 79.0(3) . . ?
O5 Mo6 O6 68.6(2) . . ?
O27 C1 O26 128.0(10) . . ?
O27 C1 C2 117.4(9) . . ?
O26 C1 C2 114.6(9) . . ?
O25 C2 O28 125.2(9) . . ?
O25 C2 C1 118.3(8) . . ?
O28 C2 C1 116.5(9) . . ?
N1 C3 C4 123.5(10) . . ?
N1 C3 H3 118.3 . . ?
C4 C3 H3 118.3 . . ?
C5 C4 C3 117.3(10) . . ?
C5 C4 H4 121.4 . . ?
C3 C4 H4 121.4 . . ?
C6 C5 C4 120.8(10) . . ?
C6 C5 H5 119.6 . . ?
C4 C5 H5 119.6 . . ?
C5 C6 C7 118.7(10) . . ?
C5 C6 H6 120.7 . . ?
C7 C6 H6 120.7 . . ?
N1 C7 C6 121.9(9) . . ?
N1 C7 C8 112.9(8) . . ?
C6 C7 C8 125.2(9) . . ?
N2 C8 C9 120.1(9) . . ?
N2 C8 C7 114.2(8) . . ?
C9 C8 C7 125.6(9) . . ?
C8 C9 C10 120.0(9) . . ?
C8 C9 H9 120.0 . . ?
C10 C9 H9 120.0 . . ?
C11 C10 C9 119.9(9) . . ?
C11 C10 H10 120.0 . . ?
C9 C10 H10 120.0 . . ?
C10 C11 C12 117.0(9) . . ?
C10 C11 H11 121.5 . . ?
C12 C11 H11 121.5 . . ?
N2 C12 C11 123.7(9) . . ?
N2 C12 H12 118.2 . . ?
C11 C12 H12 118.2 . . ?
N3 C13 C14 122.3(10) . . ?
N3 C13 H13 118.9 . . ?
C14 C13 H13 118.9 . . ?
C15 C14 C13 120.6(10) . . ?
C15 C14 H14 119.7 . . ?
C13 C14 H14 119.7 . . ?
C14 C15 C16 118.0(10) . . ?
C14 C15 H15 121.0 . . ?
C16 C15 H15 121.0 . . ?
C17 C16 C15 119.3(10) . . ?
C17 C16 H16 120.3 . . ?
C15 C16 H16 120.3 . . ?
N3 C17 C16 120.9(10) . . ?
N3 C17 C18 113.6(9) . . ?
C16 C17 C18 125.6(9) . . ?
N4 C18 C19 121.1(10) . . ?
N4 C18 C17 114.7(9) . . ?
C19 C18 C17 124.2(10) . . ?
C20 C19 C18 119.5(10) . . ?
C20 C19 H19 120.2 . . ?
C18 C19 H19 120.2 . . ?
C21 C20 C19 118.3(9) . . ?
C21 C20 H20 120.9 . . ?
C19 C20 H20 120.9 . . ?
C22 C21 C20 119.2(10) . . ?
C22 C21 H21 120.4 . . ?
C20 C21 H21 120.4 . . ?
N4 C22 C21 122.4(10) . . ?
N4 C22 H22 118.8 . . ?
C21 C22 H22 118.8 . . ?
C3 N1 C7 117.9(8) . . ?
C3 N1 Cu1 126.6(7) . . ?
C7 N1 Cu1 115.2(6) . . ?
C12 N2 C8 119.2(8) . . ?
C12 N2 Cu1 125.7(6) . . ?
C8 N2 Cu1 114.9(6) . . ?
C13 N3 C17 118.8(9) . . ?
C13 N3 Cu2 126.3(7) . . ?
C17 N3 Cu2 114.8(7) . . ?
C18 N4 C22 119.3(9) . . ?
C18 N4 Cu2 114.7(6) . . ?
C22 N4 Cu2 125.9(7) . . ?
Cr1 O1 Mo1 103.0(3) . . ?
Cr1 O1 Mo2 103.4(3) . . ?
Mo1 O1 Mo2 93.5(2) . . ?
Cr1 O1 H26 135.4 . . ?
Mo1 O1 H26 109.6 . . ?
Mo2 O1 H26 104.0 . . ?
Cr1 O2 Mo5 103.8(2) . . ?
Cr1 O2 Mo1 101.3(3) . . ?
Mo5 O2 Mo1 91.4(2) . . ?
Cr1 O2 H27 84.0 . . ?
Mo5 O2 H27 141.3 . . ?
Mo1 O2 H27 124.7 . . ?
Cr1 O3 Mo3 103.8(3) . . ?
Cr1 O3 Mo5 101.9(2) . . ?
Mo3 O3 Mo5 91.7(2) . . ?
Cr1 O3 H24 121.2 . . ?
Mo3 O3 H24 102.6 . . ?
Mo5 O3 H24 128.6 . . ?
Cr1 O4 Mo4 102.7(3) . . ?
Cr1 O4 Mo3 102.2(3) . . ?
Mo4 O4 Mo3 98.3(2) . . ?
Cr1 O4 H25 117.1 . . ?
Mo4 O4 H25 128.9 . . ?
Mo3 O4 H25 102.8 . . ?
Cr1 O5 Mo4 102.0(3) . . ?
Cr1 O5 Mo6 104.0(3) . . ?
Mo4 O5 Mo6 91.5(2) . . ?
Cr1 O5 H29 111.1 . . ?
Mo4 O5 H29 132.6 . . ?
Mo6 O5 H29 111.3 . . ?
Cr1 O6 Mo6 103.3(3) . . ?
Cr1 O6 Mo2 102.0(3) . . ?
Mo6 O6 Mo2 90.6(2) . . ?
Cr1 O6 H28 111.7 . . ?
Mo6 O6 H28 141.1 . . ?
Mo2 O6 H28 98.2 . . ?
Mo1 O7 Mo2 118.4(3) . . ?
Mo1 O8 Mo5 119.2(3) . . ?
Mo3 O9 Mo5 120.3(3) . . ?
Mo3 O10 Mo4 117.7(3) . . ?
Mo3 O10 H23 117.4 . . ?
Mo4 O10 H23 123.9 . . ?
Mo4 O11 Mo6 119.4(3) . . ?
Mo6 O12 Mo2 120.7(3) . . ?
C2 O25 Cu1 110.1(6) . . ?
C1 O26 Cu1 111.6(6) . . ?
C1 O27 Cu2 111.3(6) . . ?
C2 O28 Cu2 109.8(6) . . ?

loop_
_geom_bond_atom_site_label_1
_geom_bond_atom_site_label_2
_geom_bond_distance
_geom_bond_site_symmetry_2
_geom_bond_publ_flag
Cr1 O1 1.959(6) . ?
Cr1 O5 1.962(6) . ?
Cr1 O6 1.968(7) . ?
Cr1 O2 1.971(6) . ?
Cr1 O4 1.976(7) . ?
Cr1 O3 1.977(6) . ?
Cu1 N2 1.944(8) . ?
Cu1 N1 1.949(8) . ?
Cu1 O26 1.960(6) . ?
Cu1 O25 1.980(6) . ?
Cu2 N3 1.952(8) . ?
Cu2 N4 1.954(8) . ?
Cu2 O27 1.974(6) . ?
Cu2 O28 1.985(6) . ?
Mo1 O16 1.698(6) . ?
Mo1 O15 1.707(6) . ?
Mo1 O8 1.903(6) . ?
Mo1 O7 1.952(7) . ?
Mo1 O1 2.296(6) . ?
Mo1 O2 2.335(6) . ?
Mo2 O13 1.690(7) . ?
Mo2 O14 1.695(7) . ?
Mo2 O12 1.919(7) . ?
Mo2 O7 1.962(6) . ?
Mo2 O1 2.320(6) . ?
Mo2 O6 2.350(6) . ?
Mo3 O19 1.692(7) . ?
Mo3 O20 1.694(7) . ?
Mo3 O9 1.893(6) . ?
Mo3 O10 2.033(6) . ?
Mo3 O3 2.288(6) . ?
Mo3 O4 2.334(6) . ?
Mo4 O21 1.685(7) . ?
Mo4 O22 1.703(6) . ?
Mo4 O11 1.859(7) . ?
Mo4 O10 2.038(7) . ?
Mo4 O4 2.269(7) . ?
Mo4 O5 2.301(7) . ?
Mo5 O17 1.670(7) . ?
Mo5 O18 1.706(7) . ?
Mo5 O8 1.945(7) . ?
Mo5 O9 1.946(7) . ?
Mo5 O2 2.301(6) . ?
Mo5 O3 2.349(6) . ?
Mo6 O24 1.682(7) . ?
Mo6 O23 1.702(7) . ?
Mo6 O12 1.918(8) . ?
Mo6 O11 1.978(7) . ?
Mo6 O5 2.324(6) . ?
Mo6 O6 2.339(6) . ?
C1 O27 1.235(11) . ?
C1 O26 1.286(11) . ?
C1 C2 1.538(12) . ?
C2 O25 1.254(11) . ?
C2 O28 1.279(10) . ?
C3 N1 1.319(12) . ?
C3 C4 1.391(14) . ?
C3 H3 0.9300 . ?
C4 C5 1.368(14) . ?
C4 H4 0.9300 . ?
C5 C6 1.366(14) . ?
C5 H5 0.9300 . ?
C6 C7 1.372(12) . ?
C6 H6 0.9300 . ?
C7 N1 1.362(11) . ?
C7 C8 1.477(13) . ?
C8 N2 1.356(11) . ?
C8 C9 1.361(12) . ?
C9 C10 1.380(13) . ?
C9 H9 0.9300 . ?
C10 C11 1.371(13) . ?
C10 H10 0.9300 . ?
C11 C12 1.374(13) . ?
C11 H11 0.9300 . ?
C12 N2 1.320(12) . ?
C12 H12 0.9300 . ?
C13 N3 1.335(12) . ?
C13 C14 1.361(14) . ?
C13 H13 0.9300 . ?
C14 C15 1.350(15) . ?
C14 H14 0.9300 . ?
C15 C16 1.399(15) . ?
C15 H15 0.9300 . ?
C16 C17 1.386(13) . ?
C16 H16 0.9300 . ?
C17 N3 1.345(11) . ?
C17 C18 1.470(12) . ?
C18 N4 1.330(12) . ?
C18 C19 1.387(13) . ?
C19 C20 1.387(15) . ?
C19 H19 0.9300 . ?
C20 C21 1.386(15) . ?
C20 H20 0.9300 . ?
C21 C22 1.360(14) . ?
C21 H21 0.9300 . ?
C22 N4 1.347(12) . ?
C22 H22 0.9300 . ?
O1 H26 0.7641 . ?
O2 H27 0.8463 . ?
O3 H24 0.8695 . ?
O4 H25 0.9749 . ?
O5 H29 0.9167 . ?
O6 H28 0.9581 . ?
O10 H23 0.6918 . ?

loop_
_geom_hbond_atom_site_label_D
_geom_hbond_atom_site_label_H
_geom_hbond_atom_site_label_A
_geom_hbond_distance_DH
_geom_hbond_distance_HA
_geom_hbond_distance_DA
_geom_hbond_angle_DHA
_geom_hbond_site_symmetry_A
O10 H23 O7 0.69 1.99 2.633(8) 155.0 3
O3 H24 O16 0.87 2.14 2.904(8) 145.7 3
O3 H24 O27 0.87 2.54 3.044(9) 117.7 .
O4 H25 O28 0.97 2.21 2.930(9) 129.9 1_554
O1 H26 O26 0.76 2.20 2.842(9) 142.6 .
O6 H28 O22 0.96 2.08 2.972(9) 154.8 3_455
O5 H29 O16 0.92 2.14 2.846(9) 133.5 3
O2 H27 O22 0.85 2.07 2.847(9) 151.7 3_455
O2 H27 O6 0.85 2.54 2.945(8) 110.3 .
